data_7027181
loop_
_publ_author_name
'Biagini, Marina Cingi'
'Ferrari, Maura'
'Lanfranchi, Maurizio'
'Marchi\`o, Luciano'
'Pellinghelli, Maria Angela'

_publ_section_title
;
 Chirality in mononuclear square planar complexes
;
_journal_issue 10
_journal_name_full 'Journal of the Chemical Society, Dalton Transactions'
_journal_page_first 1575
_journal_paper_doi 10.1039/a808940j
_journal_year 1999
_chemical_formula_sum 'C14 H18 Cl2 N2 Pd'
_chemical_formula_weight 391.60
_chemical_name_systematic
; 
 ? 
;
_space_group_IT_number 2
_symmetry_cell_setting triclinic
_symmetry_space_group_name_Hall '-P 1'
_symmetry_space_group_name_H-M 'P -1'
_atom_sites_solution_hydrogens geom
_atom_sites_solution_primary direct
_atom_sites_solution_secondary difmap
_audit_creation_method SHELXL-97
_cell_angle_alpha 97.36(2)
_cell_angle_beta 114.85(2)
_cell_angle_gamma 107.97(2)
_cell_formula_units_Z 1
_cell_length_a 7.453(5)
_cell_length_b 7.522(5)
_cell_length_c 8.423(6)
_cell_measurement_reflns_used 25
_cell_measurement_temperature 293(2)
_cell_measurement_theta_max 17
_cell_measurement_theta_min 8
_cell_volume 389.0(5)
_computing_structure_refinement 'SHELXL-97 (Sheldrick, 1997)'
_computing_structure_solution SIR-92
_diffrn_ambient_temperature 293(2)
_diffrn_measured_fraction_theta_full 0.998
_diffrn_measured_fraction_theta_max 0.998
_diffrn_measurement_device_type 'Siemens AED diffractometer'
_diffrn_measurement_method \q/2\q
_diffrn_radiation_monochromator graphite
_diffrn_radiation_source 'fine-focus sealed tube'
_diffrn_radiation_type MoK\a
_diffrn_radiation_wavelength 0.71073
_diffrn_reflns_av_R_equivalents 0.0000
_diffrn_reflns_av_sigmaI/netI 0.0511
_diffrn_reflns_limit_h_max 8
_diffrn_reflns_limit_h_min -8
_diffrn_reflns_limit_k_max 8
_diffrn_reflns_limit_k_min -8
_diffrn_reflns_limit_l_max 10
_diffrn_reflns_limit_l_min -4
_diffrn_reflns_number 1373
_diffrn_reflns_theta_full 25.07
_diffrn_reflns_theta_max 25.07
_diffrn_reflns_theta_min 3.11
_diffrn_standards_decay_% 0
_diffrn_standards_number 1
_exptl_absorpt_coefficient_mu 1.524
_exptl_crystal_colour yellow
_exptl_crystal_density_diffrn 1.672
_exptl_crystal_density_method 'not measured'
_exptl_crystal_description prism
_exptl_crystal_F_000 196
_exptl_crystal_size_max 0.44
_exptl_crystal_size_mid 0.27
_exptl_crystal_size_min 0.17
_refine_diff_density_max 0.646
_refine_diff_density_min -0.952
_refine_diff_density_rms 0.101
_refine_ls_extinction_coef 0.080(9)
_refine_ls_extinction_expression Fc^*^=kFc[1+0.001xFc^2^\l^3^/sin(2\q)]^-1/4^
_refine_ls_extinction_method SHELXL
_refine_ls_goodness_of_fit_ref 0.892
_refine_ls_hydrogen_treatment mixed
_refine_ls_matrix_type full
_refine_ls_number_parameters 92
_refine_ls_number_reflns 1373
_refine_ls_number_restraints 0
_refine_ls_restrained_S_all 0.892
_refine_ls_R_factor_all 0.0547
_refine_ls_R_factor_gt 0.0416
_refine_ls_shift/su_max 0.000
_refine_ls_shift/su_mean 0.000
_refine_ls_structure_factor_coef Fsqd
_refine_ls_weighting_details 'w=1/[\s^2^(Fo^2^)+(0.0725P)^2^+0.0000P] where P=(Fo^2^+2Fc^2^)/3'
_refine_ls_weighting_scheme calc
_refine_ls_wR_factor_gt 0.1012
_refine_ls_wR_factor_ref 0.1044
_reflns_number_gt 936
_reflns_number_total 1373
_reflns_threshold_expression >2sigma(I)
_cod_data_source_file 808940jsup1.cif
_cod_data_source_block 2
_cod_depositor_comments
;
The following automatic conversions were performed:

'_refine_ls_weighting_scheme' value 'calc
w=1/[\s^2^(Fo^2^)+(0.0725P)^2^+0.0000P] where P=(Fo^2^+2Fc^2^)/3' was
changed to 'calc'. New tag '_refine_ls_weighting_details' was
created. The value of the new tag was set to
'w=1/[\s^2^(Fo^2^)+(0.0725P)^2^+0.0000P] where P=(Fo^2^+2Fc^2^)/3'.

Automatic conversion script
Id: cif_fix_values 3143 2015-03-26 13:38:13Z robertas 
;
_cod_original_sg_symbol_H-M P-1
_cod_database_code 7027181

loop_
_symmetry_equiv_pos_as_xyz
'x, y, z'
'-x, -y, -z'

loop_
_atom_site_label
_atom_site_type_symbol
_atom_site_fract_x
_atom_site_fract_y
_atom_site_fract_z
_atom_site_U_iso_or_equiv
_atom_site_adp_type
_atom_site_occupancy
_atom_site_calc_flag
_atom_site_refinement_flags
Pd Pd 0.0000 0.0000 0.5000 0.0602(3) Uani 1 d S
Cl Cl 0.0795(2) 0.29196(19) 0.69273(18) 0.0671(4) Uani 1 d .
N N 0.1765(6) 0.1465(6) 0.3926(5) 0.0490(9) Uani 1 d .
C1 C 0.0881(7) 0.1983(7) 0.2428(6) 0.0480(11) Uani 1 d .
C2 C 0.2136(9) 0.2900(8) 0.1700(7) 0.0617(14) Uani 1 d .
H2 H 0.1515 0.3241 0.0637 0.073(8) Uiso 1 calc R
C3 C 0.4318(10) 0.3305(8) 0.2565(8) 0.0691(15) Uani 1 d .
H3 H 0.5178 0.3927 0.2092 0.073(8) Uiso 1 calc R
C4 C 0.5203(9) 0.2786(9) 0.4118(8) 0.0688(15) Uani 1 d .
H4 H 0.6667 0.3045 0.4719 0.073(8) Uiso 1 calc R
C5 C 0.3877(8) 0.1874(8) 0.4771(7) 0.0561(12) Uani 1 d .
H5 H 0.4470 0.1529 0.5837 0.073(8) Uiso 1 calc R
C6 C -0.1483(9) 0.1537(9) 0.1595(7) 0.0654(14) Uani 1 d .
H6A H -0.1728 0.2163 0.2520 0.108(17) Uiso 1 calc R
H6B H -0.2259 0.0135 0.1284 0.108(17) Uiso 1 calc R
C7 C -0.2443(10) 0.2153(9) -0.0075(7) 0.0726(16) Uani 1 d .
H7A H -0.3952 0.1806 -0.0486 0.099(12) Uiso 1 calc R
H7B H -0.2270 0.1505 -0.1026 0.099(12) Uiso 1 calc R
H7C H -0.1723 0.3545 0.0214 0.099(12) Uiso 1 calc R

loop_
_atom_site_aniso_label
_atom_site_aniso_U_11
_atom_site_aniso_U_22
_atom_site_aniso_U_33
_atom_site_aniso_U_23
_atom_site_aniso_U_13
_atom_site_aniso_U_12
Pd 0.0725(5) 0.0640(5) 0.0503(4) 0.0226(3) 0.0391(3) 0.0196(3)
Cl 0.0856(10) 0.0569(8) 0.0607(8) 0.0129(6) 0.0490(7) 0.0140(7)
N 0.057(3) 0.050(2) 0.045(2) 0.0160(18) 0.0315(19) 0.0164(19)
C1 0.056(3) 0.050(3) 0.043(2) 0.017(2) 0.031(2) 0.016(2)
C2 0.076(4) 0.059(3) 0.062(3) 0.027(3) 0.047(3) 0.019(3)
C3 0.078(4) 0.066(4) 0.074(4) 0.020(3) 0.056(3) 0.015(3)
C4 0.051(3) 0.075(4) 0.076(4) 0.011(3) 0.037(3) 0.014(3)
C5 0.048(3) 0.068(3) 0.048(3) 0.016(2) 0.022(2) 0.019(2)
C6 0.065(3) 0.079(4) 0.059(3) 0.033(3) 0.034(3) 0.026(3)
C7 0.078(4) 0.085(4) 0.061(3) 0.033(3) 0.033(3) 0.036(3)

loop_
_atom_type_symbol
_atom_type_description
_atom_type_scat_dispersion_real
_atom_type_scat_dispersion_imag
_atom_type_scat_source
C C 0.0033 0.0016 'International Tables Vol C Tables 4.2.6.8 and 6.1.1.4'
H H 0.0000 0.0000 'International Tables Vol C Tables 4.2.6.8 and 6.1.1.4'
N N 0.0061 0.0033 'International Tables Vol C Tables 4.2.6.8 and 6.1.1.4'
Cl Cl 0.1484 0.1585 'International Tables Vol C Tables 4.2.6.8 and 6.1.1.4'
Pd Pd -0.9988 1.0072 'International Tables Vol C Tables 4.2.6.8 and 6.1.1.4'

loop_
_geom_angle_atom_site_label_1
_geom_angle_atom_site_label_2
_geom_angle_atom_site_label_3
_geom_angle
_geom_angle_site_symmetry_1
_geom_angle_site_symmetry_3
N Pd N 180.0 . 2_556
N Pd Cl 89.90(12) . 2_556
N Pd Cl 90.10(12) 2_556 2_556
N Pd Cl 90.10(12) . .
N Pd Cl 89.90(12) 2_556 .
Cl Pd Cl 180.0 2_556 .
C1 N C5 120.4(4) . .
C1 N Pd 122.3(3) . .
C5 N Pd 117.4(3) . .
N C1 C2 120.1(4) . .
N C1 C6 117.2(4) . .
C2 C1 C6 122.7(4) . .
C1 C2 C3 119.5(5) . .
C1 C2 H2 120.3 . .
C3 C2 H2 120.3 . .
C4 C3 C2 119.5(5) . .
C4 C3 H3 120.2 . .
C2 C3 H3 120.2 . .
C5 C4 C3 118.4(5) . .
C5 C4 H4 120.8 . .
C3 C4 H4 120.8 . .
N C5 C4 122.1(5) . .
N C5 H5 118.9 . .
C4 C5 H5 118.9 . .
C1 C6 C7 116.5(4) . .
C1 C6 H6A 108.2 . .
C7 C6 H6A 108.2 . .
C1 C6 H6B 108.2 . .
C7 C6 H6B 108.2 . .
H6A C6 H6B 107.3 . .
C6 C7 H7A 109.5 . .
C6 C7 H7B 109.5 . .
H7A C7 H7B 109.5 . .
C6 C7 H7C 109.5 . .
H7A C7 H7C 109.5 . .
H7B C7 H7C 109.5 . .

loop_
_geom_bond_atom_site_label_1
_geom_bond_atom_site_label_2
_geom_bond_distance
_geom_bond_site_symmetry_2
Pd N 2.031(4) .
Pd N 2.031(4) 2_556
Pd Cl 2.2988(19) 2_556
Pd Cl 2.2988(19) .
N C1 1.328(6) .
N C5 1.335(6) .
C1 C2 1.385(6) .
C1 C6 1.498(7) .
C2 C3 1.382(8) .
C2 H2 0.9300 .
C3 C4 1.365(8) .
C3 H3 0.9300 .
C4 C5 1.373(7) .
C4 H4 0.9300 .
C5 H5 0.9300 .
C6 C7 1.494(7) .
C6 H6A 0.9700 .
C6 H6B 0.9700 .
C7 H7A 0.9600 .
C7 H7B 0.9600 .
C7 H7C 0.9600 .
